data_4514078
loop_
_publ_author_name
'Xing, Pengyao'
'Li, Peizhou'
'Chen, Hongzhong'
'Hao, Aiyou'
'Zhao, Yanli'

_publ_section_title
;
 Understanding Pathway Complexity of Organic Micro/Nanofiber Growth in
 Hydrogen-Bonded Coassembly of Aromatic Amino Acids.
;
_journal_issue 4
_journal_name_full 'ACS nano'
_journal_page_first 4206
_journal_page_last 4216
_journal_paper_doi 10.1021/acsnano.7b01161
_journal_volume 11
_journal_year 2017
_chemical_formula_moiety 'C18 H15 N O5, H2 O'
_chemical_formula_sum 'C18 H0.25 N O6'
_chemical_formula_weight 326.44
_space_group_crystal_system orthorhombic
_space_group_IT_number 19
_space_group_name_Hall 'P 2ac 2ab'
_space_group_name_H-M_alt 'P 21 21 21'
_symmetry_space_group_name_Hall 'P 2ac 2ab'
_symmetry_space_group_name_H-M 'P 21 21 21'
_atom_sites_solution_hydrogens mixed
_atom_sites_solution_primary iterative
_audit_creation_date 2016-03-18
_audit_creation_method
;
Olex2 1.2
(compiled 2016.02.19 svn.r3266 for OlexSys, GUI svn.r5155)
;
_cell_angle_alpha 90
_cell_angle_beta 90
_cell_angle_gamma 90
_cell_formula_units_Z 4
_cell_length_a 7.388(10)
_cell_length_b 9.215(13)
_cell_length_c 24.53(3)
_cell_measurement_reflns_used 2131
_cell_measurement_temperature 298(2)
_cell_measurement_theta_max 22.28
_cell_measurement_theta_min 2.76
_cell_volume 1670(4)
_computing_molecular_graphics 'Olex2 (Dolomanov et al., 2009)'
_computing_publication_material 'Olex2 (Dolomanov et al., 2009)'
_computing_structure_refinement 'ShelXL (Sheldrick, 2015)'
_computing_structure_solution
;
Superflip (Palatinus & Chapuis, 2007;Palatinus & van der Lee, 2008;
Palatinus et al., 2012)
;
_diffrn_ambient_temperature 298.15
_diffrn_measured_fraction_theta_full 0.959
_diffrn_measured_fraction_theta_max 0.959
_diffrn_measurement_device_type 'Bruker APEX-II CCD'
_diffrn_measurement_method '\f and \w scans'
_diffrn_radiation_monochromator graphite
_diffrn_radiation_type MoK\a
_diffrn_radiation_wavelength 0.71073
_diffrn_reflns_av_R_equivalents 0.0383
_diffrn_reflns_av_unetI/netI 0.0517
_diffrn_reflns_Laue_measured_fraction_full 0.959
_diffrn_reflns_Laue_measured_fraction_max 0.959
_diffrn_reflns_limit_h_max 8
_diffrn_reflns_limit_h_min -8
_diffrn_reflns_limit_k_max 10
_diffrn_reflns_limit_k_min -10
_diffrn_reflns_limit_l_max 28
_diffrn_reflns_limit_l_min -29
_diffrn_reflns_number 6528
_diffrn_reflns_point_group_measured_fraction_full 0.957
_diffrn_reflns_point_group_measured_fraction_max 0.957
_diffrn_reflns_theta_full 24.992
_diffrn_reflns_theta_max 24.992
_diffrn_reflns_theta_min 2.764
_diffrn_standards_number 0
_exptl_absorpt_coefficient_mu 0.101
_exptl_absorpt_correction_type none
_exptl_crystal_density_diffrn 1.298
_exptl_crystal_F_000 653
_exptl_crystal_size_max 0.06
_exptl_crystal_size_mid 0.06
_exptl_crystal_size_min 0.05
_refine_diff_density_max 0.406
_refine_diff_density_min -0.342
_refine_diff_density_rms 0.065
_refine_ls_abs_structure_details
;
 Flack x determined using 658 quotients [(I+)-(I-)]/[(I+)+(I-)]
 (Parsons, Flack and Wagner, Acta Cryst. B69 (2013) 249-259).
;
_refine_ls_abs_structure_Flack 0.2(7)
_refine_ls_extinction_method none
_refine_ls_goodness_of_fit_ref 1.051
_refine_ls_hydrogen_treatment constr
_refine_ls_matrix_type full
_refine_ls_number_parameters 230
_refine_ls_number_reflns 2804
_refine_ls_number_restraints 0
_refine_ls_restrained_S_all 1.051
_refine_ls_R_factor_all 0.0766
_refine_ls_R_factor_gt 0.0478
_refine_ls_shift/su_max 0.001
_refine_ls_shift/su_mean 0.000
_refine_ls_structure_factor_coef Fsqd
_refine_ls_weighting_details 'w=1/[\s^2^(Fo^2^)+(0.1000P)^2^] where P=(Fo^2^+2Fc^2^)/3'
_refine_ls_weighting_scheme calc
_refine_ls_wR_factor_gt 0.1306
_refine_ls_wR_factor_ref 0.1652
_reflns_Friedel_coverage 0.706
_reflns_Friedel_fraction_full 0.954
_reflns_Friedel_fraction_max 0.954
_reflns_number_gt 1903
_reflns_number_total 2804
_reflns_threshold_expression 'I > 2\s(I)'
_cod_data_source_file nn7b01161_si_005.cif
_cod_data_source_block p
_cod_depositor_comments 'Adding full bibliography for 4514078--4514079.cif.'
_cod_database_code 4514078
_shelx_space_group_comment
;
The symmetry employed for this shelxl refinement is uniquely defined
by the following loop, which should always be used as a source of
symmetry information in preference to the above space-group names.
They are only intended as comments.
;
_shelx_estimated_absorpt_t_max 0.995
_shelx_estimated_absorpt_t_min 0.994
_olex2_refinement_description
;
1. Fixed Uiso
 At 1.2 times of:
  All C(H) groups, All C(H,H) groups, All N(H) groups
 At 1.5 times of:
  All O(H) groups, All O(H,H) groups
2.a Free rotating group:
 O1W(H1WA,H1WB)
2.b Ternary CH refined with riding coordinates:
 C7(H7), C16(H16)
2.c Secondary CH2 refined with riding coordinates:
 C14(H14A,H14B)
2.d Aromatic/amide H refined with riding coordinates:
 N1(H1), C1(H1A), C2(H2), C3(H3), C4(H4), C10(H10), C11(H11), C12(H12),
 C13(H13), C17(H17)
2.e Idealised tetrahedral OH refined as rotating group:
 O5(H5)
;
_shelx_shelxl_version_number 2014/7
_olex2_submission_special_instructions 'No special instructions were received'

loop_
_space_group_symop_operation_xyz
'x, y, z'
'-x+1/2, -y, z+1/2'
'-x, y+1/2, -z+1/2'
'x+1/2, -y+1/2, -z'

loop_
_atom_site_label
_atom_site_type_symbol
_atom_site_fract_x
_atom_site_fract_y
_atom_site_fract_z
_atom_site_U_iso_or_equiv
_atom_site_adp_type
_atom_site_occupancy
_atom_site_site_symmetry_order
_atom_site_calc_flag
_atom_site_refinement_flags_posn
O1 O 0.2416(5) 0.8260(3) 0.15482(12) 0.0466(9) Uani 1 1 d .
O2 O 0.0807(5) 0.6315(4) 0.18275(12) 0.0464(9) Uani 1 1 d .
O3 O 0.1840(6) 0.3997(4) 0.28916(16) 0.0630(11) Uani 1 1 d .
O4 O 0.4375(5) 0.4684(4) 0.24841(14) 0.0561(10) Uani 1 1 d .
O5 O 0.3197(7) 0.6142(5) 0.37899(14) 0.0698(12) Uani 1 1 d .
H5 H 0.2343 0.6407 0.3978 0.105 Uiso 1 1 calc GR
N1 N 0.2748(6) 0.7462(4) 0.23909(14) 0.0410(10) Uani 1 1 d .
H1 H 0.3523 0.8151 0.2427 0.049 Uiso 1 1 calc R
C1 C 0.1780(8) 1.1609(6) 0.12582(19) 0.0500(13) Uani 1 1 d .
H1A H 0.2330 1.1218 0.1566 0.060 Uiso 1 1 calc R
C2 C 0.1075(9) 1.3001(6) 0.1271(2) 0.0580(15) Uani 1 1 d .
H2 H 0.1142 1.3541 0.1590 0.070 Uiso 1 1 calc R
C3 C 0.0286(9) 1.3586(6) 0.0819(2) 0.0632(16) Uani 1 1 d .
H3 H -0.0154 1.4531 0.0832 0.076 Uiso 1 1 calc R
C4 C 0.0130(8) 1.2795(6) 0.0344(3) 0.0583(15) Uani 1 1 d .
H4 H -0.0430 1.3193 0.0039 0.070 Uiso 1 1 calc R
C5 C 0.0824(8) 1.1394(6) 0.03281(19) 0.0471(12) Uani 1 1 d .
C6 C 0.1658(7) 1.0807(5) 0.07854(17) 0.0413(11) Uani 1 1 d .
C7 C 0.2338(7) 0.9304(5) 0.06646(17) 0.0432(11) Uani 1 1 d .
H7 H 0.3662 0.9293 0.0687 0.052 Uiso 1 1 calc R
C8 C 0.1763(7) 0.9092(5) 0.00747(18) 0.0446(12) Uani 1 1 d .
C9 C 0.0878(8) 1.0316(6) -0.01115(18) 0.0457(12) Uani 1 1 d .
C10 C 0.0208(9) 1.0388(7) -0.0638(2) 0.0619(16) Uani 1 1 d .
H10 H -0.0418 1.1203 -0.0759 0.074 Uiso 1 1 calc R
C11 C 0.0492(11) 0.9226(9) -0.0976(2) 0.0731(19) Uani 1 1 d .
H11 H 0.0061 0.9256 -0.1332 0.088 Uiso 1 1 calc R
C12 C 0.1400(9) 0.8023(8) -0.0798(2) 0.0665(19) Uani 1 1 d .
H12 H 0.1581 0.7250 -0.1036 0.080 Uiso 1 1 calc R
C13 C 0.2060(9) 0.7935(6) -0.0267(2) 0.0574(15) Uani 1 1 d .
H13 H 0.2683 0.7117 -0.0147 0.069 Uiso 1 1 calc R
C14 C 0.1580(8) 0.8120(5) 0.10175(18) 0.0476(13) Uani 1 1 d .
H14A H 0.0277 0.8218 0.1048 0.057 Uiso 1 1 calc R
H14B H 0.1851 0.7177 0.0862 0.057 Uiso 1 1 calc R
C15 C 0.1885(7) 0.7270(5) 0.19133(17) 0.0371(10) Uani 1 1 d .
C16 C 0.2365(7) 0.6504(5) 0.28427(16) 0.0400(11) Uani 1 1 d .
H16 H 0.1062 0.6506 0.2917 0.048 Uiso 1 1 calc R
C17 C 0.3377(9) 0.7079(6) 0.33382(18) 0.0535(14) Uani 1 1 d .
H17 H 0.4032 0.7940 0.3343 0.064 Uiso 1 1 calc R
C18 C 0.2976(8) 0.4979(5) 0.27198(18) 0.0447(12) Uani 1 1 d .
O1W O 0.7465(6) 0.6363(4) 0.23349(17) 0.0654(11) Uani 1 1 d .
H1WA H 0.6565 0.5825 0.2410 0.098 Uiso 1 1 d G
H1WB H 0.8190 0.5905 0.2128 0.098 Uiso 1 1 d G

loop_
_atom_site_aniso_label
_atom_site_aniso_U_11
_atom_site_aniso_U_22
_atom_site_aniso_U_33
_atom_site_aniso_U_23
_atom_site_aniso_U_13
_atom_site_aniso_U_12
O1 0.057(2) 0.0414(17) 0.0410(16) 0.0088(14) -0.0048(15) -0.0079(17)
O2 0.051(2) 0.0374(18) 0.0504(18) -0.0009(15) -0.0020(16) -0.0071(18)
O3 0.070(3) 0.0353(18) 0.084(3) 0.0074(17) 0.031(2) -0.0043(19)
O4 0.055(2) 0.043(2) 0.070(2) 0.0019(18) 0.018(2) 0.0082(18)
O5 0.088(3) 0.078(3) 0.044(2) 0.0081(19) 0.001(2) 0.010(3)
N1 0.047(3) 0.0323(18) 0.044(2) 0.0054(16) -0.0041(17) -0.0072(19)
C1 0.056(3) 0.050(3) 0.044(3) 0.002(2) 0.002(2) -0.010(3)
C2 0.056(4) 0.051(3) 0.067(4) -0.011(3) 0.013(3) -0.007(3)
C3 0.062(4) 0.040(3) 0.088(4) 0.002(3) 0.011(3) 0.004(3)
C4 0.050(4) 0.053(3) 0.072(3) 0.015(3) -0.008(3) 0.007(3)
C5 0.051(3) 0.045(3) 0.045(3) 0.009(2) 0.006(2) -0.002(3)
C6 0.042(3) 0.042(2) 0.040(2) 0.006(2) 0.001(2) -0.004(2)
C7 0.046(3) 0.044(2) 0.040(2) 0.001(2) -0.005(2) 0.003(2)
C8 0.041(3) 0.055(3) 0.038(2) -0.001(2) 0.002(2) -0.006(2)
C9 0.046(3) 0.052(3) 0.039(3) 0.008(2) -0.001(2) -0.003(3)
C10 0.060(4) 0.080(4) 0.046(3) 0.012(3) -0.004(3) -0.009(3)
C11 0.087(5) 0.093(5) 0.039(3) 0.004(3) -0.004(3) -0.025(4)
C12 0.065(4) 0.087(5) 0.048(3) -0.021(3) 0.014(3) -0.029(4)
C13 0.060(4) 0.058(3) 0.054(3) -0.005(3) 0.007(3) -0.001(3)
C14 0.059(3) 0.047(3) 0.037(2) 0.006(2) -0.008(2) -0.001(3)
C15 0.041(3) 0.028(2) 0.042(2) -0.0009(19) 0.004(2) 0.003(2)
C16 0.047(3) 0.035(2) 0.037(2) 0.0022(19) 0.006(2) 0.004(2)
C17 0.072(4) 0.052(3) 0.037(2) 0.002(2) -0.005(2) -0.004(3)
C18 0.056(3) 0.041(3) 0.037(2) 0.005(2) 0.007(2) 0.005(3)
O1W 0.069(3) 0.048(2) 0.079(3) -0.004(2) 0.019(2) -0.007(2)

loop_
_atom_type_symbol
_atom_type_description
_atom_type_scat_dispersion_real
_atom_type_scat_dispersion_imag
_atom_type_scat_source
C C 0.0033 0.0016 'International Tables Vol C Tables 4.2.6.8 and 6.1.1.4'
N N 0.0061 0.0033 'International Tables Vol C Tables 4.2.6.8 and 6.1.1.4'
O O 0.0106 0.0060 'International Tables Vol C Tables 4.2.6.8 and 6.1.1.4'
H H 0.0000 0.0000 'International Tables Vol C Tables 4.2.6.8 and 6.1.1.4'

loop_
_geom_angle_atom_site_label_1
_geom_angle_atom_site_label_2
_geom_angle_atom_site_label_3
_geom_angle
C15 O1 C14 114.7(4)
C15 N1 C16 119.7(4)
C6 C1 C2 119.4(5)
C3 C2 C1 120.7(5)
C2 C3 C4 120.9(5)
C3 C4 C5 118.9(5)
C4 C5 C9 131.3(5)
C6 C5 C4 120.2(5)
C6 C5 C9 108.6(4)
C1 C6 C5 120.0(5)
C1 C6 C7 129.6(4)
C5 C6 C7 110.3(4)
C6 C7 C8 102.3(4)
C14 C7 C6 115.6(4)
C14 C7 C8 110.6(4)
C9 C8 C7 110.0(4)
C13 C8 C7 129.4(5)
C13 C8 C9 120.5(5)
C8 C9 C5 108.8(4)
C8 C9 C10 121.1(5)
C10 C9 C5 130.1(5)
C11 C10 C9 118.1(6)
C12 C11 C10 121.0(5)
C11 C12 C13 121.2(6)
C8 C13 C12 118.0(6)
O1 C14 C7 107.2(4)
O1 C15 N1 110.8(4)
O2 C15 O1 125.1(4)
O2 C15 N1 124.1(4)
N1 C16 C17 107.7(4)
N1 C16 C18 111.0(4)
C18 C16 C17 109.7(4)
O5 C17 C16 111.6(4)
O3 C18 C16 112.9(5)
O4 C18 O3 123.1(5)
O4 C18 C16 124.0(5)

loop_
_geom_bond_atom_site_label_1
_geom_bond_atom_site_label_2
_geom_bond_distance
O1 C14 1.447(6)
O1 C15 1.337(5)
O2 C15 1.206(6)
O3 C18 1.304(7)
O4 C18 1.215(6)
O5 C17 1.411(6)
N1 C15 1.346(6)
N1 C16 1.445(6)
C1 C2 1.385(8)
C1 C6 1.378(7)
C2 C3 1.363(8)
C3 C4 1.380(8)
C4 C5 1.390(8)
C5 C6 1.389(7)
C5 C9 1.467(7)
C6 C7 1.503(7)
C7 C8 1.521(7)
C7 C14 1.501(7)
C8 C9 1.381(7)
C8 C13 1.374(7)
C9 C10 1.385(7)
C10 C11 1.371(10)
C11 C12 1.367(10)
C12 C13 1.395(8)
C16 C17 1.522(7)
C16 C18 1.506(7)
